data_4513497
loop_
_publ_author_name
'Lei, Haitao'
'Fang, Huayi'
'Han, Yongzhen'
'Lai, Wenzhen'
'Fu, Xuefeng'
'Cao, Rui'

_publ_section_title
;
 Reactivity and Mechanism Studies of Hydrogen Evolution Catalyzed by
 Copper Corroles
;
_journal_issue 9
_journal_name_full 'ACS Catalysis'
_journal_page_first 5145
_journal_paper_doi 10.1021/acscatal.5b00666
_journal_volume 5
_journal_year 2015
_chemical_formula_sum 'C39 H14 Cl6 Cu F10 N5 O2'
_chemical_formula_weight 1050.79
_chemical_name_systematic
; 
 ? 
;
_space_group_IT_number 2
_symmetry_cell_setting triclinic
_symmetry_space_group_name_Hall '-P 1'
_symmetry_space_group_name_H-M 'P -1'
_atom_sites_solution_hydrogens geom
_atom_sites_solution_primary direct
_atom_sites_solution_secondary difmap
_audit_creation_method SHELXL-97
_cell_angle_alpha 75.791(2)
_cell_angle_beta 82.911(2)
_cell_angle_gamma 77.348(2)
_cell_formula_units_Z 2
_cell_length_a 10.2256(8)
_cell_length_b 13.2327(9)
_cell_length_c 15.2136(10)
_cell_measurement_reflns_used 9636
_cell_measurement_temperature 150(2)
_cell_measurement_theta_max 26.45
_cell_measurement_theta_min 2.35
_cell_volume 1941.9(2)
_computing_cell_refinement 'Bruker SMART'
_computing_data_collection 'Bruker SMART'
_computing_data_reduction 'Bruker SAINT'
_computing_molecular_graphics 'Bruker SHELXTL'
_computing_publication_material 'Bruker SHELXTL'
_computing_structure_refinement 'SHELXL-97 (Sheldrick, 1997)'
_computing_structure_solution 'SHELXS-97 (Sheldrick, 1990)'
_diffrn_ambient_temperature 150(2)
_diffrn_measured_fraction_theta_full 0.990
_diffrn_measured_fraction_theta_max 0.990
_diffrn_measurement_device_type 'CCD area detector'
_diffrn_measurement_method 'phi and omega scans'
_diffrn_radiation_monochromator graphite
_diffrn_radiation_source 'fine-focus sealed tube'
_diffrn_radiation_type MoK\a
_diffrn_radiation_wavelength 0.71073
_diffrn_reflns_av_R_equivalents 0.0585
_diffrn_reflns_av_sigmaI/netI 0.0444
_diffrn_reflns_limit_h_max 12
_diffrn_reflns_limit_h_min -12
_diffrn_reflns_limit_k_max 16
_diffrn_reflns_limit_k_min -16
_diffrn_reflns_limit_l_max 17
_diffrn_reflns_limit_l_min -19
_diffrn_reflns_number 34310
_diffrn_reflns_theta_full 26.47
_diffrn_reflns_theta_max 26.47
_diffrn_reflns_theta_min 2.35
_exptl_absorpt_coefficient_mu 1.069
_exptl_absorpt_correction_T_max 0.9485
_exptl_absorpt_correction_T_min 0.7397
_exptl_absorpt_correction_type multi-scan
_exptl_absorpt_process_details SADABS
_exptl_crystal_colour violet
_exptl_crystal_density_diffrn 1.797
_exptl_crystal_density_method 'not measured'
_exptl_crystal_description prism
_exptl_crystal_F_000 1040
_exptl_crystal_size_max 0.30
_exptl_crystal_size_mid 0.10
_exptl_crystal_size_min 0.05
_refine_diff_density_max 1.266
_refine_diff_density_min -1.430
_refine_diff_density_rms 0.138
_refine_ls_extinction_method none
_refine_ls_goodness_of_fit_ref 1.073
_refine_ls_hydrogen_treatment constr
_refine_ls_matrix_type full
_refine_ls_number_parameters 596
_refine_ls_number_reflns 7940
_refine_ls_number_restraints 0
_refine_ls_restrained_S_all 1.073
_refine_ls_R_factor_all 0.0861
_refine_ls_R_factor_gt 0.0760
_refine_ls_shift/su_max 0.017
_refine_ls_shift/su_mean 0.000
_refine_ls_structure_factor_coef Fsqd
_refine_ls_weighting_details 'calc w=1/[\s^2^(Fo^2^)+(0.1072P)^2^+8.4447P] where P=(Fo^2^+2Fc^2^)/3'
_refine_ls_weighting_scheme calc
_refine_ls_wR_factor_gt 0.2091
_refine_ls_wR_factor_ref 0.2189
_reflns_number_gt 6894
_reflns_number_total 7940
_reflns_threshold_expression >2sigma(I)
_cod_data_source_file cs5b00666_si_002.cif
_cod_data_source_block lht_no2corrole_cus
_cod_depositor_comments
;
The following automatic conversions were performed:

'_symmetry_cell_setting' value 'Triclinic' changed to 'triclinic'
according to
/usr/data/users/saulius/crontab/automatic-downloads/rss-feeds/ACS/lib/dictionaries/cif_core.dic
dictionary named 'cif_core.dic' version 2.4.2 from 2011-04-26.

Automatic conversion script
Id: cif_fix_values 3271 2015-04-21 07:52:19Z andrius 

 Adding full bibliography for 4513497--4513498.cif.
;
_cod_original_sg_symbol_H-M P-1
_cod_database_code 4513497

loop_
_symmetry_equiv_pos_as_xyz
'x, y, z'
'-x, -y, -z'

loop_
_atom_site_label
_atom_site_type_symbol
_atom_site_fract_x
_atom_site_fract_y
_atom_site_fract_z
_atom_site_U_iso_or_equiv
_atom_site_adp_type
_atom_site_occupancy
_atom_site_symmetry_multiplicity
_atom_site_calc_flag
_atom_site_refinement_flags
_atom_site_disorder_assembly
_atom_site_disorder_group
C1 C 1.0088(5) 0.3205(3) 0.0444(3) 0.0237(9) Uani 1 1 d . . .
C2 C 1.0331(4) 0.3075(3) 0.1366(3) 0.0232(8) Uani 1 1 d . . .
C3 C 0.9561(5) 0.3705(3) 0.1942(3) 0.0242(9) Uani 1 1 d . . .
C4 C 0.9603(5) 0.3535(4) 0.2905(3) 0.0297(10) Uani 1 1 d . . .
H4 H 1.0179 0.2978 0.3281 0.036 Uiso 1 1 calc R . .
C5 C 0.8664(5) 0.4319(4) 0.3183(3) 0.0295(10) Uani 1 1 d . . .
H5 H 0.8470 0.4408 0.3789 0.035 Uiso 1 1 calc R . .
C6 C 0.8025(5) 0.4983(3) 0.2404(3) 0.0249(9) Uani 1 1 d . . .
C7 C 0.6939(4) 0.5860(3) 0.2410(3) 0.0244(9) Uani 1 1 d . . .
C8 C 0.6161(5) 0.6315(3) 0.1683(3) 0.0254(9) Uani 1 1 d . . .
C9 C 0.5054(5) 0.7217(4) 0.1524(3) 0.0324(10) Uani 1 1 d . . .
H9 H 0.4660 0.7648 0.1940 0.039 Uiso 1 1 calc R . .
C10 C 0.4679(5) 0.7333(4) 0.0668(3) 0.0325(10) Uani 1 1 d . . .
H10 H 0.3977 0.7859 0.0379 0.039 Uiso 1 1 calc R . .
C11 C 0.5543(5) 0.6514(4) 0.0287(3) 0.0272(9) Uani 1 1 d . . .
C12 C 0.5765(5) 0.6156(4) -0.0537(3) 0.0262(9) Uani 1 1 d . . .
C13 C 0.5061(5) 0.6251(4) -0.1311(3) 0.0292(9) Uani 1 1 d . . .
H13 H 0.4223 0.6706 -0.1459 0.035 Uiso 1 1 calc R . .
C14 C 0.5825(5) 0.5555(4) -0.1808(3) 0.0276(9) Uani 1 1 d . . .
H14 H 0.5609 0.5438 -0.2360 0.033 Uiso 1 1 calc R . .
C15 C 0.7008(5) 0.5040(3) -0.1333(3) 0.0242(9) Uani 1 1 d . . .
C16 C 0.8074(5) 0.4223(3) -0.1484(3) 0.0234(9) Uani 1 1 d . . .
C17 C 0.9053(5) 0.3718(3) -0.0843(3) 0.0240(9) Uani 1 1 d . . .
C18 C 1.0317(5) 0.3056(3) -0.1000(3) 0.0275(9) Uani 1 1 d . . .
H18 H 1.0657 0.2864 -0.1559 0.033 Uiso 1 1 calc R . .
C19 C 1.0953(5) 0.2745(3) -0.0225(3) 0.0275(9) Uani 1 1 d . . .
H19 H 1.1816 0.2303 -0.0140 0.033 Uiso 1 1 calc R . .
C20 C 1.1436(5) 0.2196(3) 0.1755(3) 0.0246(9) Uani 1 1 d . . .
C21 C 1.1527(5) 0.1173(3) 0.1618(3) 0.0283(9) Uani 1 1 d . . .
H21 H 1.0905 0.1049 0.1261 0.034 Uiso 1 1 calc R . .
C22 C 1.2515(5) 0.0343(4) 0.1998(3) 0.0307(10) Uani 1 1 d . . .
H22 H 1.2583 -0.0350 0.1901 0.037 Uiso 1 1 calc R . .
C23 C 1.3405(5) 0.0539(4) 0.2523(3) 0.0311(10) Uani 1 1 d . . .
C24 C 1.3367(5) 0.1547(4) 0.2650(3) 0.0313(10) Uani 1 1 d . . .
H24 H 1.4004 0.1672 0.2995 0.038 Uiso 1 1 calc R . .
C25 C 1.2372(5) 0.2366(3) 0.2258(3) 0.0289(10) Uani 1 1 d . . .
H25 H 1.2331 0.3063 0.2337 0.035 Uiso 1 1 calc R . .
C26 C 0.6576(5) 0.6256(3) 0.3267(3) 0.0251(9) Uani 1 1 d . . .
C27 C 0.7406(5) 0.6783(4) 0.3578(3) 0.0310(10) Uani 1 1 d . . .
C28 C 0.7084(5) 0.7153(4) 0.4365(4) 0.0361(11) Uani 1 1 d . . .
C29 C 0.5923(5) 0.6992(4) 0.4879(3) 0.0343(11) Uani 1 1 d . . .
C30 C 0.5075(5) 0.6473(4) 0.4599(3) 0.0322(10) Uani 1 1 d . . .
C31 C 0.5409(5) 0.6117(4) 0.3804(3) 0.0287(9) Uani 1 1 d . . .
C32 C 0.8234(4) 0.3870(4) -0.2355(3) 0.0240(9) Uani 1 1 d . . .
C33 C 0.8278(5) 0.4576(3) -0.3199(3) 0.0248(9) Uani 1 1 d . . .
C34 C 0.8526(5) 0.4250(4) -0.4006(3) 0.0274(9) Uani 1 1 d . . .
C35 C 0.8723(5) 0.3182(4) -0.4006(3) 0.0306(10) Uani 1 1 d . . .
C36 C 0.8653(5) 0.2461(4) -0.3181(3) 0.0293(10) Uani 1 1 d . . .
C37 C 0.8405(5) 0.2804(4) -0.2388(3) 0.0265(9) Uani 1 1 d . . .
C1S C 0.7553(12) 0.0297(9) 0.1404(8) 0.107(4) Uani 1 1 d . . .
H1S H 0.6852 0.0569 0.1855 0.129 Uiso 1 1 calc R A 1
C2S C 0.2210(14) 0.887(2) 0.6023(9) 0.199(11) Uani 1 1 d . . .
H2S H 0.2007 0.8281 0.5790 0.239 Uiso 1 1 calc R . .
Cl1S Cl 0.6431(16) -0.0110(11) 0.0757(10) 0.116(5) Uani 0.408(13) 1 d P B 1
Cl2S Cl 0.8437(11) -0.0592(8) 0.2106(4) 0.100(3) Uani 0.408(13) 1 d P B 1
Cl3S Cl 0.7975(5) 0.1523(4) 0.0840(4) 0.0503(16) Uani 0.408(13) 1 d P B 1
Cl1A Cl 0.6500(8) -0.0315(8) 0.0933(6) 0.089(2) Uani 0.592(13) 1 d P B 2
Cl2A Cl 0.8890(13) -0.0624(5) 0.1720(14) 0.234(7) Uani 0.592(13) 1 d P B 2
Cl3A Cl 0.8474(11) 0.0914(13) 0.0434(9) 0.203(9) Uani 0.592(13) 1 d P B 2
Cl4S Cl 0.2953(3) 0.7991(3) 0.6891(2) 0.1090(10) Uani 1 1 d . . .
Cl5S Cl 0.0516(5) 0.9363(4) 0.6197(4) 0.205(3) Uani 1 1 d . . .
Cl6S Cl 0.3024(5) 0.9258(5) 0.5099(3) 0.188(2) Uani 1 1 d . . .
Cu1 Cu 0.77971(5) 0.49091(4) 0.05247(3) 0.02192(18) Uani 1 1 d . . .
F1 F 0.8569(3) 0.6941(3) 0.3103(2) 0.0476(8) Uani 1 1 d . . .
F2 F 0.7921(4) 0.7653(3) 0.4629(3) 0.0576(10) Uani 1 1 d . . .
F3 F 0.5624(4) 0.7315(3) 0.5656(2) 0.0519(9) Uani 1 1 d . . .
F4 F 0.3930(3) 0.6303(3) 0.5102(2) 0.0489(8) Uani 1 1 d . . .
F5 F 0.4562(3) 0.5598(3) 0.3569(2) 0.0410(7) Uani 1 1 d . . .
F6 F 0.8083(3) 0.5630(2) -0.32657(18) 0.0313(6) Uani 1 1 d . . .
F7 F 0.8565(3) 0.4966(2) -0.47998(18) 0.0386(7) Uani 1 1 d . . .
F8 F 0.8983(3) 0.2861(2) -0.4781(2) 0.0413(7) Uani 1 1 d . . .
F9 F 0.8844(4) 0.1420(2) -0.3175(2) 0.0430(8) Uani 1 1 d . . .
F10 F 0.8330(3) 0.2057(2) -0.16086(19) 0.0347(6) Uani 1 1 d . . .
N1 N 0.8921(4) 0.3794(3) 0.0057(2) 0.0235(7) Uani 1 1 d . . .
N2 N 0.8607(4) 0.4612(3) 0.1645(2) 0.0235(7) Uani 1 1 d . . .
N3 N 0.6379(4) 0.5907(3) 0.0921(3) 0.0249(8) Uani 1 1 d . . .
N4 N 0.6962(4) 0.5465(3) -0.0585(2) 0.0243(7) Uani 1 1 d . . .
N5 N 1.4425(5) -0.0355(3) 0.2971(3) 0.0389(10) Uani 1 1 d . . .
O1 O 1.4284(5) -0.1259(3) 0.2998(3) 0.0482(10) Uani 1 1 d . . .
O2 O 1.5334(5) -0.0156(4) 0.3295(4) 0.0705(16) Uani 1 1 d . . .

loop_
_atom_site_aniso_label
_atom_site_aniso_U_11
_atom_site_aniso_U_22
_atom_site_aniso_U_33
_atom_site_aniso_U_23
_atom_site_aniso_U_13
_atom_site_aniso_U_12
C1 0.031(2) 0.0178(19) 0.023(2) -0.0052(16) 0.0002(17) -0.0062(16)
C2 0.030(2) 0.0200(19) 0.019(2) -0.0039(16) -0.0004(16) -0.0045(16)
C3 0.031(2) 0.0209(19) 0.020(2) -0.0049(16) -0.0022(17) -0.0045(17)
C4 0.040(3) 0.028(2) 0.020(2) -0.0046(17) -0.0039(18) -0.0029(19)
C5 0.039(3) 0.033(2) 0.018(2) -0.0102(18) -0.0014(18) -0.0054(19)
C6 0.032(2) 0.026(2) 0.019(2) -0.0099(17) -0.0013(17) -0.0048(17)
C7 0.028(2) 0.027(2) 0.022(2) -0.0122(17) 0.0021(17) -0.0089(17)
C8 0.030(2) 0.025(2) 0.024(2) -0.0113(17) 0.0035(17) -0.0067(17)
C9 0.037(3) 0.030(2) 0.030(2) -0.0143(19) 0.001(2) -0.0011(19)
C10 0.035(3) 0.032(2) 0.030(2) -0.0128(19) -0.0031(19) 0.0010(19)
C11 0.031(2) 0.027(2) 0.023(2) -0.0079(17) -0.0018(18) -0.0035(18)
C12 0.028(2) 0.025(2) 0.025(2) -0.0072(17) -0.0012(17) -0.0037(17)
C13 0.032(2) 0.029(2) 0.027(2) -0.0073(18) -0.0064(18) -0.0038(18)
C14 0.035(2) 0.028(2) 0.022(2) -0.0085(17) -0.0028(18) -0.0088(18)
C15 0.037(2) 0.024(2) 0.0158(19) -0.0071(16) 0.0019(17) -0.0119(18)
C16 0.033(2) 0.023(2) 0.0164(19) -0.0070(16) 0.0009(16) -0.0086(17)
C17 0.035(2) 0.0211(19) 0.018(2) -0.0059(16) 0.0027(17) -0.0100(17)
C18 0.038(2) 0.025(2) 0.020(2) -0.0074(17) 0.0046(18) -0.0066(18)
C19 0.035(2) 0.022(2) 0.025(2) -0.0071(17) 0.0041(18) -0.0048(17)
C20 0.034(2) 0.0198(19) 0.018(2) -0.0031(16) 0.0014(17) -0.0039(17)
C21 0.038(3) 0.022(2) 0.027(2) -0.0066(17) -0.0041(19) -0.0083(18)
C22 0.041(3) 0.020(2) 0.031(2) -0.0054(18) -0.004(2) -0.0052(18)
C23 0.036(3) 0.024(2) 0.030(2) -0.0073(18) -0.006(2) 0.0026(18)
C24 0.037(3) 0.026(2) 0.034(3) -0.0111(19) -0.008(2) -0.0037(19)
C25 0.041(3) 0.020(2) 0.027(2) -0.0081(17) -0.0042(19) -0.0052(18)
C26 0.030(2) 0.026(2) 0.020(2) -0.0104(17) -0.0010(17) -0.0014(17)
C27 0.032(2) 0.036(2) 0.029(2) -0.015(2) 0.0042(19) -0.0095(19)
C28 0.042(3) 0.039(3) 0.036(3) -0.021(2) -0.004(2) -0.010(2)
C29 0.041(3) 0.040(3) 0.023(2) -0.021(2) -0.004(2) 0.003(2)
C30 0.030(2) 0.042(3) 0.024(2) -0.012(2) 0.0024(18) -0.001(2)
C31 0.029(2) 0.032(2) 0.027(2) -0.0121(18) -0.0023(18) -0.0044(18)
C32 0.027(2) 0.028(2) 0.019(2) -0.0099(17) -0.0006(16) -0.0071(17)
C33 0.032(2) 0.023(2) 0.022(2) -0.0090(17) -0.0029(17) -0.0050(17)
C34 0.035(2) 0.031(2) 0.016(2) -0.0053(17) -0.0037(17) -0.0059(18)
C35 0.035(2) 0.038(3) 0.022(2) -0.0152(19) -0.0016(18) -0.0041(19)
C36 0.037(2) 0.024(2) 0.031(2) -0.0137(18) -0.0013(19) -0.0060(18)
C37 0.033(2) 0.026(2) 0.021(2) -0.0061(17) 0.0010(17) -0.0070(18)
C1S 0.100(7) 0.105(8) 0.110(8) 0.028(7) -0.029(6) -0.052(6)
C2S 0.086(9) 0.40(3) 0.080(8) -0.048(13) 0.000(7) 0.019(13)
Cl1S 0.111(7) 0.089(5) 0.140(9) 0.046(6) -0.072(7) -0.048(5)
Cl2S 0.142(7) 0.092(5) 0.034(3) -0.001(2) -0.006(3) 0.032(4)
Cl3S 0.043(2) 0.050(3) 0.056(3) 0.0016(19) -0.0116(18) -0.0154(17)
Cl1A 0.071(4) 0.132(6) 0.087(4) -0.056(4) 0.012(3) -0.044(4)
Cl2A 0.176(9) 0.050(3) 0.48(2) -0.022(7) -0.209(12) 0.019(4)
Cl3A 0.135(7) 0.260(14) 0.177(10) 0.150(11) -0.104(7) -0.136(9)
Cl4S 0.118(2) 0.141(3) 0.0852(17) -0.0305(17) 0.0063(15) -0.064(2)
Cl5S 0.157(4) 0.122(3) 0.277(7) -0.037(4) 0.091(4) 0.027(3)
Cl6S 0.159(4) 0.218(5) 0.112(3) 0.038(3) 0.031(3) 0.013(3)
Cu1 0.0300(3) 0.0209(3) 0.0156(3) -0.00749(19) 0.0000(2) -0.0038(2)
F1 0.0444(18) 0.073(2) 0.0395(18) -0.0288(16) 0.0128(14) -0.0311(17)
F2 0.061(2) 0.079(3) 0.055(2) -0.045(2) 0.0019(17) -0.032(2)
F3 0.059(2) 0.071(2) 0.0343(17) -0.0384(17) 0.0024(15) -0.0034(17)
F4 0.0393(17) 0.079(2) 0.0346(17) -0.0280(17) 0.0115(13) -0.0145(16)
F5 0.0403(16) 0.061(2) 0.0328(16) -0.0231(14) 0.0038(13) -0.0242(15)
F6 0.0490(17) 0.0237(13) 0.0221(13) -0.0068(10) -0.0030(11) -0.0074(11)
F7 0.0588(19) 0.0392(16) 0.0157(13) -0.0057(11) -0.0029(12) -0.0059(14)
F8 0.059(2) 0.0443(17) 0.0243(14) -0.0205(13) -0.0029(13) -0.0036(14)
F9 0.067(2) 0.0271(14) 0.0394(17) -0.0177(13) 0.0005(15) -0.0098(14)
F10 0.0547(18) 0.0253(13) 0.0247(14) -0.0062(11) 0.0033(12) -0.0119(12)
N1 0.034(2) 0.0216(17) 0.0151(17) -0.0064(13) -0.0010(14) -0.0042(14)
N2 0.034(2) 0.0213(17) 0.0169(17) -0.0092(14) 0.0010(14) -0.0039(14)
N3 0.0297(19) 0.0249(18) 0.0209(18) -0.0101(14) 0.0003(14) -0.0031(15)
N4 0.033(2) 0.0227(17) 0.0181(17) -0.0077(14) 0.0005(14) -0.0050(14)
N5 0.044(3) 0.032(2) 0.037(2) -0.0094(18) -0.0077(19) 0.0062(18)
O1 0.069(3) 0.0256(18) 0.047(2) -0.0113(16) -0.018(2) 0.0088(17)
O2 0.061(3) 0.048(3) 0.105(4) -0.018(3) -0.048(3) 0.009(2)

loop_
_atom_type_symbol
_atom_type_description
_atom_type_scat_dispersion_real
_atom_type_scat_dispersion_imag
_atom_type_scat_source
C C 0.0033 0.0016 'International Tables Vol C Tables 4.2.6.8 and 6.1.1.4'
H H 0.0000 0.0000 'International Tables Vol C Tables 4.2.6.8 and 6.1.1.4'
Cl Cl 0.1484 0.1585 'International Tables Vol C Tables 4.2.6.8 and 6.1.1.4'
Cu Cu 0.3201 1.2651 'International Tables Vol C Tables 4.2.6.8 and 6.1.1.4'
F F 0.0171 0.0103 'International Tables Vol C Tables 4.2.6.8 and 6.1.1.4'
N N 0.0061 0.0033 'International Tables Vol C Tables 4.2.6.8 and 6.1.1.4'
O O 0.0106 0.0060 'International Tables Vol C Tables 4.2.6.8 and 6.1.1.4'

loop_
_geom_angle_atom_site_label_1
_geom_angle_atom_site_label_2
_geom_angle_atom_site_label_3
_geom_angle
N1 C1 C2 124.1(4)
N1 C1 C19 108.9(4)
C2 C1 C19 126.9(4)
C3 C2 C1 123.7(4)
C3 C2 C20 118.3(4)
C1 C2 C20 118.0(4)
N2 C3 C2 123.9(4)
N2 C3 C4 108.8(4)
C2 C3 C4 127.4(4)
C5 C4 C3 107.3(4)
C5 C4 H4 126.4
C3 C4 H4 126.4
C4 C5 C6 108.0(4)
C4 C5 H5 126.0
C6 C5 H5 126.0
N2 C6 C7 125.5(4)
N2 C6 C5 108.7(4)
C7 C6 C5 125.7(4)
C8 C7 C6 122.8(4)
C8 C7 C26 118.9(4)
C6 C7 C26 118.1(4)
N3 C8 C7 120.6(4)
N3 C8 C9 106.9(4)
C7 C8 C9 132.5(4)
C10 C9 C8 107.5(4)
C10 C9 H9 126.2
C8 C9 H9 126.2
C9 C10 C11 107.3(4)
C9 C10 H10 126.4
C11 C10 H10 126.4
N3 C11 C12 112.4(4)
N3 C11 C10 108.3(4)
C12 C11 C10 139.2(4)
N4 C12 C13 109.3(4)
N4 C12 C11 112.0(4)
C13 C12 C11 138.5(4)
C14 C13 C12 107.0(4)
C14 C13 H13 126.5
C12 C13 H13 126.5
C13 C14 C15 107.2(4)
C13 C14 H14 126.4
C15 C14 H14 126.4
N4 C15 C16 119.7(4)
N4 C15 C14 108.0(4)
C16 C15 C14 132.2(4)
C15 C16 C17 122.7(4)
C15 C16 C32 119.8(4)
C17 C16 C32 117.5(4)
N1 C17 C18 108.1(4)
N1 C17 C16 124.8(4)
C18 C17 C16 127.1(4)
C19 C18 C17 108.8(4)
C19 C18 H18 125.6
C17 C18 H18 125.6
C18 C19 C1 107.2(4)
C18 C19 H19 126.4
C1 C19 H19 126.4
C25 C20 C21 118.8(4)
C25 C20 C2 121.4(4)
C21 C20 C2 119.8(4)
C22 C21 C20 120.5(4)
C22 C21 H21 119.7
C20 C21 H21 119.7
C21 C22 C23 118.8(4)
C21 C22 H22 120.6
C23 C22 H22 120.6
C22 C23 C24 122.1(4)
C22 C23 N5 119.2(4)
C24 C23 N5 118.7(4)
C25 C24 C23 118.0(4)
C25 C24 H24 121.0
C23 C24 H24 121.0
C20 C25 C24 121.7(4)
C20 C25 H25 119.1
C24 C25 H25 119.1
C31 C26 C27 115.7(4)
C31 C26 C7 122.3(4)
C27 C26 C7 121.9(4)
F1 C27 C28 117.7(4)
F1 C27 C26 119.7(4)
C28 C27 C26 122.6(4)
F2 C28 C29 120.4(5)
F2 C28 C27 119.8(5)
C29 C28 C27 119.7(5)
F3 C29 C28 120.3(5)
F3 C29 C30 120.0(5)
C28 C29 C30 119.7(4)
F4 C30 C29 120.3(4)
F4 C30 C31 120.0(5)
C29 C30 C31 119.7(4)
F5 C31 C26 119.9(4)
F5 C31 C30 117.4(4)
C26 C31 C30 122.6(4)
C33 C32 C37 114.9(4)
C33 C32 C16 122.4(4)
C37 C32 C16 122.6(4)
F6 C33 C34 116.0(4)
F6 C33 C32 121.0(4)
C34 C33 C32 122.9(4)
F7 C34 C33 120.3(4)
F7 C34 C35 119.4(4)
C33 C34 C35 120.3(4)
F8 C35 C36 121.1(4)
F8 C35 C34 120.6(4)
C36 C35 C34 118.4(4)
F9 C36 C37 120.9(4)
F9 C36 C35 118.8(4)
C37 C36 C35 120.3(4)
F10 C37 C36 117.0(4)
F10 C37 C32 119.7(4)
C36 C37 C32 123.2(4)
Cl2S C1S Cl3S 125.0(8)
Cl2S C1S Cl1S 118.4(9)
Cl3S C1S Cl1S 111.6(7)
Cl2S C1S H1S 97.5
Cl3S C1S H1S 97.5
Cl1S C1S H1S 97.5
Cl6S C2S Cl4S 121.6(9)
Cl6S C2S Cl5S 121.5(11)
Cl4S C2S Cl5S 116.8(9)
Cl6S C2S H2S 90.6
Cl4S C2S H2S 90.6
Cl5S C2S H2S 90.6
N3 Cu1 N1 167.73(16)
N3 Cu1 N4 81.75(16)
N1 Cu1 N4 91.40(16)
N3 Cu1 N2 91.25(16)
N1 Cu1 N2 96.78(16)
N4 Cu1 N2 169.68(15)
C1 N1 C17 107.0(4)
C1 N1 Cu1 122.9(3)
C17 N1 Cu1 125.4(3)
C6 N2 C3 107.1(4)
C6 N2 Cu1 125.0(3)
C3 N2 Cu1 123.5(3)
C11 N3 C8 109.8(4)
C11 N3 Cu1 116.4(3)
C8 N3 Cu1 132.1(3)
C12 N4 C15 108.2(4)
C12 N4 Cu1 115.4(3)
C15 N4 Cu1 131.1(3)
O2 N5 O1 123.9(5)
O2 N5 C23 118.6(5)
O1 N5 C23 117.5(5)

loop_
_geom_bond_atom_site_label_1
_geom_bond_atom_site_label_2
_geom_bond_distance
C1 N1 1.385(6)
C1 C2 1.416(6)
C1 C19 1.427(6)
C2 C3 1.409(6)
C2 C20 1.494(6)
C3 N2 1.387(6)
C3 C4 1.430(6)
C4 C5 1.363(7)
C4 H4 0.9500
C5 C6 1.425(6)
C5 H5 0.9500
C6 N2 1.383(5)
C6 C7 1.420(6)
C7 C8 1.378(7)
C7 C26 1.499(6)
C8 N3 1.369(6)
C8 C9 1.448(6)
C9 C10 1.366(7)
C9 H9 0.9500
C10 C11 1.433(6)
C10 H10 0.9500
C11 N3 1.352(6)
C11 C12 1.422(6)
C12 N4 1.364(6)
C12 C13 1.421(6)
C13 C14 1.383(7)
C13 H13 0.9500
C14 C15 1.436(7)
C14 H14 0.9500
C15 N4 1.379(5)
C15 C16 1.397(6)
C16 C17 1.424(6)
C16 C32 1.489(6)
C17 N1 1.386(5)
C17 C18 1.423(6)
C18 C19 1.347(7)
C18 H18 0.9500
C19 H19 0.9500
C20 C25 1.383(7)
C20 C21 1.401(6)
C21 C22 1.381(7)
C21 H21 0.9500
C22 C23 1.385(7)
C22 H22 0.9500
C23 C24 1.385(7)
C23 N5 1.480(6)
C24 C25 1.383(7)
C24 H24 0.9500
C25 H25 0.9500
C26 C31 1.380(6)
C26 C27 1.397(7)
C27 F1 1.342(6)
C27 C28 1.380(7)
C28 F2 1.339(6)
C28 C29 1.366(8)
C29 F3 1.332(5)
C29 C30 1.379(7)
C30 F4 1.347(6)
C30 C31 1.382(7)
C31 F5 1.344(6)
C32 C33 1.392(6)
C32 C37 1.396(6)
C33 F6 1.346(5)
C33 C34 1.376(6)
C34 F7 1.342(5)
C34 C35 1.384(7)
C35 F8 1.326(5)
C35 C36 1.383(7)
C36 F9 1.346(5)
C36 C37 1.367(6)
C37 F10 1.350(5)
C1S Cl2S 1.580(13)
C1S Cl3S 1.756(11)
C1S Cl1S 1.840(19)
C1S H1S 1.0000
C2S Cl6S 1.574(15)
C2S Cl4S 1.667(17)
C2S Cl5S 1.724(14)
C2S H2S 1.0000
Cl2A Cl3A 2.455(16)
Cu1 N3 1.883(4)
Cu1 N1 1.891(4)
Cu1 N4 1.895(4)
Cu1 N2 1.903(4)
N5 O2 1.209(7)
N5 O1 1.226(6)

loop_
_geom_torsion_atom_site_label_1
_geom_torsion_atom_site_label_2
_geom_torsion_atom_site_label_3
_geom_torsion_atom_site_label_4
_geom_torsion
N1 C1 C2 C3 -14.4(7)
C19 C1 C2 C3 167.5(4)
N1 C1 C2 C20 163.4(4)
C19 C1 C2 C20 -14.7(7)
C1 C2 C3 N2 -9.4(7)
C20 C2 C3 N2 172.8(4)
C1 C2 C3 C4 170.1(5)
C20 C2 C3 C4 -7.7(7)
N2 C3 C4 C5 1.2(5)
C2 C3 C4 C5 -178.3(5)
C3 C4 C5 C6 0.2(6)
C4 C5 C6 N2 -1.5(6)
C4 C5 C6 C7 176.5(4)
N2 C6 C7 C8 13.3(7)
C5 C6 C7 C8 -164.4(5)
N2 C6 C7 C26 -170.7(4)
C5 C6 C7 C26 11.6(7)
C6 C7 C8 N3 2.5(7)
C26 C7 C8 N3 -173.5(4)
C6 C7 C8 C9 -177.6(5)
C26 C7 C8 C9 6.4(8)
N3 C8 C9 C10 -1.8(5)
C7 C8 C9 C10 178.3(5)
C8 C9 C10 C11 -0.1(6)
C9 C10 C11 N3 2.0(6)
C9 C10 C11 C12 -178.8(6)
N3 C11 C12 N4 -15.3(6)
C10 C11 C12 N4 165.5(6)
N3 C11 C12 C13 159.2(5)
C10 C11 C12 C13 -20.0(11)
N4 C12 C13 C14 3.2(5)
C11 C12 C13 C14 -171.3(5)
C12 C13 C14 C15 -0.4(5)
C13 C14 C15 N4 -2.4(5)
C13 C14 C15 C16 175.0(5)
N4 C15 C16 C17 7.2(6)
C14 C15 C16 C17 -170.1(4)
N4 C15 C16 C32 -171.2(4)
C14 C15 C16 C32 11.5(7)
C15 C16 C17 N1 14.8(7)
C32 C16 C17 N1 -166.7(4)
C15 C16 C17 C18 -165.2(4)
C32 C16 C17 C18 13.2(6)
N1 C17 C18 C19 -0.8(5)
C16 C17 C18 C19 179.3(4)
C17 C18 C19 C1 0.4(5)
N1 C1 C19 C18 0.2(5)
C2 C1 C19 C18 178.5(4)
C3 C2 C20 C25 -49.3(6)
C1 C2 C20 C25 132.8(5)
C3 C2 C20 C21 130.2(5)
C1 C2 C20 C21 -47.7(6)
C25 C20 C21 C22 1.6(7)
C2 C20 C21 C22 -177.9(4)
C20 C21 C22 C23 0.6(7)
C21 C22 C23 C24 -2.5(8)
C21 C22 C23 N5 177.0(4)
C22 C23 C24 C25 2.2(8)
N5 C23 C24 C25 -177.3(5)
C21 C20 C25 C24 -2.0(7)
C2 C20 C25 C24 177.5(4)
C23 C24 C25 C20 0.1(8)
C8 C7 C26 C31 66.8(6)
C6 C7 C26 C31 -109.4(5)
C8 C7 C26 C27 -113.8(5)
C6 C7 C26 C27 70.0(6)
C31 C26 C27 F1 179.2(4)
C7 C26 C27 F1 -0.3(7)
C31 C26 C27 C28 -0.6(7)
C7 C26 C27 C28 179.9(5)
F1 C27 C28 F2 0.2(8)
C26 C27 C28 F2 -180.0(5)
F1 C27 C28 C29 -178.8(5)
C26 C27 C28 C29 1.0(8)
F2 C28 C29 F3 -1.2(8)
C27 C28 C29 F3 177.8(5)
F2 C28 C29 C30 -179.8(5)
C27 C28 C29 C30 -0.8(8)
F3 C29 C30 F4 1.1(8)
C28 C29 C30 F4 179.6(5)
F3 C29 C30 C31 -178.4(5)
C28 C29 C30 C31 0.2(8)
C27 C26 C31 F5 -178.6(4)
C7 C26 C31 F5 0.9(7)
C27 C26 C31 C30 -0.1(7)
C7 C26 C31 C30 179.4(4)
F4 C30 C31 F5 -0.7(7)
C29 C30 C31 F5 178.8(4)
F4 C30 C31 C26 -179.2(4)
C29 C30 C31 C26 0.3(8)
C15 C16 C32 C33 53.0(6)
C17 C16 C32 C33 -125.4(5)
C15 C16 C32 C37 -129.6(5)
C17 C16 C32 C37 52.0(6)
C37 C32 C33 F6 177.8(4)
C16 C32 C33 F6 -4.6(7)
C37 C32 C33 C34 -2.6(7)
C16 C32 C33 C34 175.0(4)
F6 C33 C34 F7 0.0(7)
C32 C33 C34 F7 -179.6(4)
F6 C33 C34 C35 -179.2(4)
C32 C33 C34 C35 1.2(7)
F7 C34 C35 F8 1.8(7)
C33 C34 C35 F8 -178.9(4)
F7 C34 C35 C36 -178.8(4)
C33 C34 C35 C36 0.5(7)
F8 C35 C36 F9 -0.5(7)
C34 C35 C36 F9 -179.9(4)
F8 C35 C36 C37 178.9(4)
C34 C35 C36 C37 -0.5(7)
F9 C36 C37 F10 -1.6(7)
C35 C36 C37 F10 179.0(4)
F9 C36 C37 C32 178.3(4)
C35 C36 C37 C32 -1.2(8)
C33 C32 C37 F10 -177.5(4)
C16 C32 C37 F10 4.9(7)
C33 C32 C37 C36 2.6(7)
C16 C32 C37 C36 -175.0(4)
C2 C1 N1 C17 -179.1(4)
C19 C1 N1 C17 -0.7(5)
C2 C1 N1 Cu1 24.2(6)
C19 C1 N1 Cu1 -157.4(3)
C18 C17 N1 C1 0.9(5)
C16 C17 N1 C1 -179.2(4)
C18 C17 N1 Cu1 156.9(3)
C16 C17 N1 Cu1 -23.2(6)
N3 Cu1 N1 C1 -142.3(7)
N4 Cu1 N1 C1 162.0(3)
N2 Cu1 N1 C1 -11.7(4)
N3 Cu1 N1 C17 65.3(9)
N4 Cu1 N1 C17 9.6(4)
N2 Cu1 N1 C17 -164.1(4)
C7 C6 N2 C3 -175.7(4)
C5 C6 N2 C3 2.3(5)
C7 C6 N2 Cu1 -18.8(6)
C5 C6 N2 Cu1 159.2(3)
C2 C3 N2 C6 177.4(4)
C4 C3 N2 C6 -2.2(5)
C2 C3 N2 Cu1 20.0(6)
C4 C3 N2 Cu1 -159.6(3)
N3 Cu1 N2 C6 8.4(4)
N1 Cu1 N2 C6 -162.4(4)
N4 Cu1 N2 C6 55.4(10)
N3 Cu1 N2 C3 161.7(4)
N1 Cu1 N2 C3 -9.0(4)
N4 Cu1 N2 C3 -151.2(8)
C12 C11 N3 C8 177.3(4)
C10 C11 N3 C8 -3.2(5)
C12 C11 N3 Cu1 10.1(5)
C10 C11 N3 Cu1 -170.5(3)
C7 C8 N3 C11 -177.0(4)
C9 C8 N3 C11 3.1(5)
C7 C8 N3 Cu1 -12.4(7)
C9 C8 N3 Cu1 167.7(3)
N1 Cu1 N3 C11 -58.6(9)
N4 Cu1 N3 C11 -2.0(3)
N2 Cu1 N3 C11 170.4(3)
N1 Cu1 N3 C8 137.7(7)
N4 Cu1 N3 C8 -165.8(4)
N2 Cu1 N3 C8 6.6(4)
C13 C12 N4 C15 -4.8(5)
C11 C12 N4 C15 171.3(4)
C13 C12 N4 Cu1 -162.0(3)
C11 C12 N4 Cu1 14.1(5)
C16 C15 N4 C12 -173.4(4)
C14 C15 N4 C12 4.5(5)
C16 C15 N4 Cu1 -21.0(6)
C14 C15 N4 Cu1 156.8(3)
N3 Cu1 N4 C12 -7.0(3)
N1 Cu1 N4 C12 162.8(3)
N2 Cu1 N4 C12 -54.7(10)
N3 Cu1 N4 C15 -157.9(4)
N1 Cu1 N4 C15 11.9(4)
N2 Cu1 N4 C15 154.4(8)
C22 C23 N5 O2 167.5(6)
C24 C23 N5 O2 -13.0(8)
C22 C23 N5 O1 -13.2(7)
C24 C23 N5 O1 166.3(5)
